data_1570285
loop_
_publ_author_name
'Nath, Shambhu'
'Yadav, Ekta'
'Raghuvanshi, Abhinav'
'Singh, Amrendra K.'

_publ_section_title
;
 Mechanistic insights and comparative analysis of Ru(ii)--NNC pincer
 complexes with anionic-, protic-, and classical-NHCs for transfer
 hydrogenation of ketones
;
_journal_issue 24
_journal_name_full 'Catalysis Science &amp; Technology'
_journal_page_first 7085
_journal_page_last 7099
_journal_paper_doi 10.1039/D3CY01383A
_journal_volume 13
_journal_year 2023
_chemical_formula_moiety 'C60 H49 Cl N5 O P2 Ru, Cl, C H4 O'
_chemical_formula_sum 'C61 H53 Cl2 N5 O2 P2 Ru'
_chemical_formula_weight 1121.99
_chemical_name_systematic aks-sn-4-265
_space_group_crystal_system monoclinic
_space_group_IT_number 14
_space_group_name_Hall '-P 2ybc'
_space_group_name_H-M_alt 'P 1 21/c 1'
_atom_sites_solution_hydrogens geom
_atom_sites_solution_primary dual
_audit_creation_date 2023-09-29
_audit_creation_method
;
Olex2 1.2
(compiled 2018.05.29 svn.r3508 for OlexSys, GUI svn.r5506)
;
_audit_update_record
;
2023-10-04 deposited with the CCDC.	2023-11-06 downloaded from the CCDC.
;
_cell_angle_alpha 90
_cell_angle_beta 131.809(14)
_cell_angle_gamma 90
_cell_formula_units_Z 4
_cell_length_a 13.5479(11)
_cell_length_b 22.1691(10)
_cell_length_c 23.429(2)
_cell_measurement_reflns_used 5420
_cell_measurement_temperature 298
_cell_measurement_theta_max 70.4130
_cell_measurement_theta_min 4.3540
_cell_volume 5245.0(13)
_computing_cell_refinement 'CrysAlisPro 1.171.41.95a (Rigaku OD, 2021)'
_computing_data_collection 'CrysAlisPro 1.171.41.95a (Rigaku OD, 2021)'
_computing_data_reduction 'CrysAlisPro 1.171.41.95a (Rigaku OD, 2021)'
_computing_molecular_graphics 'Olex2 (Dolomanov et al., 2009)'
_computing_publication_material 'Olex2 (Dolomanov et al., 2009)'
_computing_structure_refinement 'ShelXL (Sheldrick, 2015)'
_computing_structure_solution 'ShelXT (Sheldrick, 2015)'
_diffrn_ambient_temperature 298
_diffrn_detector 'CCD plate'
_diffrn_detector_area_resol_mean 16.0309
_diffrn_detector_type Eos
_diffrn_measured_fraction_theta_full 0.993
_diffrn_measured_fraction_theta_max 0.975
_diffrn_measurement_details
;
List of Runs (angles in degrees, time in seconds):

  # Type    Start    End  Width  t~exp~   \w     \q     \k     \f   Frames
#--------------------------------------------------------------------------
  1  \w    -17.00  12.00   1.00   10.00    --    0.00  70.00  30.00   29
  2  \w     16.00  64.00   1.00   10.00    --    0.00  70.00  30.00   48
  3  \w     29.00 120.00   1.00   10.00    --   54.00  70.00  30.00   91
  4  \w    -15.00  78.00   1.00   10.00    --   54.00 -70.00-100.00   93
  5  \w     83.00 166.00   1.00   10.00    --  108.00  70.00  30.00   83
  6  \w     65.00 134.00   1.00   10.00    --  108.00 -70.00-100.00   69
  7  \w    -68.00  -3.00   1.00   10.00    --    0.00 -57.00 -60.00   65
  8  \w    -68.00 -34.00   1.00   10.00    --    0.00 -70.00-100.00   34
  9  \w     38.00 101.00   1.00   10.00    --   54.00  57.00 120.00   63
 10  \w    -11.00  15.00   1.00   10.00    --   54.00 -57.00 150.00   26
 11  \w     31.00 110.00   1.00   10.00    --   54.00-125.00  90.00   79
 12  \w     42.00  67.00   1.00   10.00    --   54.00 -57.00 150.00   25
 13  \w     40.00 112.00   1.00   10.00    --  108.00-111.00 -60.00   72
 14  \w    144.00 171.00   1.00   10.00    --  108.00  77.00 120.00   27
 15  \w     38.00 113.00   1.00   10.00    --  108.00-111.00  90.00   75
 16  \w     88.00 178.00   1.00   10.00    --  108.00  50.00  90.00   90
 17  \w     50.00  77.00   1.00   10.00    --  108.00-111.00 -90.00   27
 18  \w     36.00 101.00   1.00   10.00    --  108.00-111.00-180.00   65
 19  \w    101.00 159.00   1.00   10.00    --  108.00 111.00-150.00   58
 20  \w    117.00 176.00   1.00   10.00    --  108.00 111.00-120.00   59
;
_diffrn_measurement_device 'four-circle diffractometer'
_diffrn_measurement_device_type 'SuperNova, Dual, Cu at home/near, Eos'
_diffrn_measurement_method '\w scans'
_diffrn_orient_matrix_type 'CrysAlisPro convention (1999,Acta A55,543-557)'
_diffrn_orient_matrix_UB_11 0.0939872000
_diffrn_orient_matrix_UB_12 0.0456604000
_diffrn_orient_matrix_UB_13 0.0648594000
_diffrn_orient_matrix_UB_21 -0.0193111000
_diffrn_orient_matrix_UB_22 -0.0321178000
_diffrn_orient_matrix_UB_23 0.0502416000
_diffrn_orient_matrix_UB_31 0.1186718000
_diffrn_orient_matrix_UB_32 -0.0413677000
_diffrn_orient_matrix_UB_33 0.0325212000
_diffrn_radiation_monochromator mirror
_diffrn_radiation_probe x-ray
_diffrn_radiation_type CuK\a
_diffrn_radiation_wavelength 1.54184
_diffrn_reflns_av_R_equivalents 0.1173
_diffrn_reflns_av_unetI/netI 0.1304
_diffrn_reflns_Laue_measured_fraction_full 0.993
_diffrn_reflns_Laue_measured_fraction_max 0.975
_diffrn_reflns_limit_h_max 16
_diffrn_reflns_limit_h_min -13
_diffrn_reflns_limit_k_max 21
_diffrn_reflns_limit_k_min -27
_diffrn_reflns_limit_l_max 28
_diffrn_reflns_limit_l_min -28
_diffrn_reflns_number 25346
_diffrn_reflns_point_group_measured_fraction_full 0.993
_diffrn_reflns_point_group_measured_fraction_max 0.975
_diffrn_reflns_theta_full 67.684
_diffrn_reflns_theta_max 71.196
_diffrn_reflns_theta_min 3.904
_diffrn_source 'micro-focus sealed X-ray tube'
_diffrn_source_type 'SuperNova (Cu) X-ray Source'
_exptl_absorpt_coefficient_mu 4.327
_exptl_absorpt_correction_T_max 0.883
_exptl_absorpt_correction_T_min 0.775
_exptl_absorpt_correction_type analytical
_exptl_absorpt_process_details
;
CrysAlisPro 1.171.41.95a (Rigaku Oxford Diffraction, 2021)
Analytical numeric absorption correction using a multifaceted crystal
model based on expressions derived by R.C. Clark & J.S. Reid.
(Clark, R. C. & Reid, J. S. (1995). Acta Cryst. A51, 887-897)
Empirical absorption correction using spherical harmonics,
implemented in SCALE3 ABSPACK scaling algorithm.
;
_exptl_crystal_colour 'metallic yellowish yellow'
_exptl_crystal_colour_lustre metallic
_exptl_crystal_colour_modifier yellowish
_exptl_crystal_colour_primary yellow
_exptl_crystal_density_diffrn 1.421
_exptl_crystal_description irregular
_exptl_crystal_F_000 2312
_exptl_crystal_preparation 'Ether/Methanol , v/v 1:1'
_exptl_crystal_recrystallization_method 'Slow deffusion of diethyl ether in methanol'
_exptl_crystal_size_max 0.38
_exptl_crystal_size_mid 0.21
_exptl_crystal_size_min 0.17
_refine_diff_density_max 1.757
_refine_diff_density_min -2.007
_refine_diff_density_rms 0.121
_refine_ls_extinction_method none
_refine_ls_goodness_of_fit_ref 1.116
_refine_ls_hydrogen_treatment constr
_refine_ls_matrix_type full
_refine_ls_number_parameters 661
_refine_ls_number_reflns 9922
_refine_ls_number_restraints 0
_refine_ls_restrained_S_all 1.116
_refine_ls_R_factor_all 0.1479
_refine_ls_R_factor_gt 0.0960
_refine_ls_shift/su_max 0.000
_refine_ls_shift/su_mean 0.000
_refine_ls_structure_factor_coef Fsqd
_refine_ls_weighting_details 'w=1/[\s^2^(Fo^2^)+(0.1000P)^2^] where P=(Fo^2^+2Fc^2^)/3'
_refine_ls_weighting_scheme calc
_refine_ls_wR_factor_gt 0.2217
_refine_ls_wR_factor_ref 0.2727
_reflns_Friedel_coverage 0.000
_reflns_number_gt 5656
_reflns_number_total 9922
_reflns_threshold_expression 'I > 2\s(I)'
_cod_data_source_file d3cy01383a2.cif
_cod_data_source_block aks2
_cod_depositor_comments 'Adding full bibliography for 1570285.cif.'
_cod_original_cell_volume 5245.0(11)
_cod_database_code 1570285
_shelx_shelxl_version_number 2018/3
_chemical_oxdiff_formula C61H53Cl2N5O2P2Ru
_shelx_space_group_comment
;
The symmetry employed for this shelxl refinement is uniquely defined
by the following loop, which should always be used as a source of
symmetry information in preference to the above space-group names.
They are only intended as comments.
;
_shelx_estimated_absorpt_t_max 0.527
_shelx_estimated_absorpt_t_min 0.290
_reflns_odcompleteness_completeness 99.85
_reflns_odcompleteness_iscentric 1
_reflns_odcompleteness_theta 66.49
_olex2_refinement_description
;
1. Fixed Uiso
 At 1.2 times of:
  All C(H) groups, All N(H) groups
 At 1.5 times of:
  All C(H,H,H) groups, All O(H) groups
2.a Aromatic/amide H refined with riding coordinates:
 N1(H1), C00I(H00I), C00L(H00L), C00M(H00M), C00O(H00O), C00R(H00R),
 C00U(H00U), C00V(H00V), C00W(H00W), C00X(H00X), C00Y(H00Y), C00Z(H00Z),
 C010(H010), C011(H011), C012(H012), C013(H013), C014(H014), C015(H015),
 C017(H017), C018(H018), C019(H019), C01A(H01A), C01B(H01B), C01C(H01C),
 C01D(H01D), C01E(H01E), C01F(H01F), C01G(H01G), C01H(H01H), C01I(H01I),
 C01J(H01J), C01K(H01K), C01L(H01L), C01M(H01M), C01N(H01N), C01O(H01O),
 C01P(H01P), C01Q(H01Q), C01R(H01R), C01S(H01S), C01T(H01T), C01V(H01V),
 C01W(H01W), C01X(H01X), C01Y(H01Y), C01Z(H01Z)
2.b Idealised Me refined as rotating group:
 C020(H02D,H02E,H02F), C021(H02A,H02B,H02C)
2.c Idealised tetrahedral OH refined as rotating group:
 O00S(H00S)
;
_olex2_submission_original_sample_id AKS202A
_olex2_submission_special_instructions 'No special instructions were received'
_oxdiff_exptl_absorpt_empirical_details
;
Empirical correction (ABSPACK) includes:
- Absorption correction using spherical harmonics
- Frame scaling
;
_oxdiff_exptl_absorpt_empirical_full_max 7.674
_oxdiff_exptl_absorpt_empirical_full_min 0.314

loop_
_space_group_symop_operation_xyz
'x, y, z'
'-x, y+1/2, -z+1/2'
'-x, -y, -z'
'x, -y-1/2, z-1/2'

loop_
_atom_site_label
_atom_site_type_symbol
_atom_site_fract_x
_atom_site_fract_y
_atom_site_fract_z
_atom_site_U_iso_or_equiv
_atom_site_adp_type
_atom_site_occupancy
_atom_site_site_symmetry_order
_atom_site_calc_flag
_atom_site_refinement_flags_posn
_atom_site_refinement_flags_adp
_atom_site_refinement_flags_occupancy
_atom_site_disorder_assembly
_atom_site_disorder_group
Ru1 Ru 0.37231(5) 0.59947(3) 0.32167(3) 0.0490(2) Uani 1 1 d . . . . .
P1 P 0.59031(18) 0.63979(10) 0.41428(13) 0.0540(5) Uani 1 1 d . . . . .
Cl1 Cl 0.3797(2) 0.57598(11) 0.42504(13) 0.0640(5) Uani 1 1 d . . . . .
P2 P 0.15025(19) 0.56207(10) 0.23414(13) 0.0532(5) Uani 1 1 d . . . . .
Cl2 Cl 0.2282(3) 0.74766(15) 0.44349(18) 0.0983(9) Uani 1 1 d . . . . .
N3 N 0.3660(5) 0.6219(3) 0.2353(3) 0.0446(14) Uani 1 1 d . . . . .
N2 N 0.2842(6) 0.7103(3) 0.2417(4) 0.0533(16) Uani 1 1 d . . . . .
N1 N 0.2550(6) 0.7215(3) 0.3218(4) 0.0570(17) Uani 1 1 d . . . . .
H1 H 0.254078 0.715461 0.357701 0.068 Uiso 1 1 calc R . . . .
N5 N 0.4577(6) 0.5134(3) 0.3316(4) 0.0513(16) Uani 1 1 d . . . . .
N4 N 0.4299(6) 0.5265(3) 0.2195(4) 0.0580(17) Uani 1 1 d . . . . .
C00B C 0.0643(7) 0.5896(4) 0.1373(5) 0.054(2) Uani 1 1 d . . . . .
C1 C 0.2987(7) 0.6811(4) 0.3006(4) 0.0492(18) Uani 1 1 d . . . . .
C00D C 0.1272(8) 0.4798(4) 0.2235(5) 0.057(2) Uani 1 1 d . . . . .
C00E C 0.2116(7) 0.7739(4) 0.2795(5) 0.056(2) Uani 1 1 d . . . . .
C00F C 0.2295(7) 0.7687(4) 0.2285(5) 0.064(2) Uani 1 1 d . . . . .
C00G C 0.7191(7) 0.5817(4) 0.4618(5) 0.059(2) Uani 1 1 d . . . . .
C00H C 0.4649(8) 0.4919(4) 0.2816(5) 0.059(2) Uani 1 1 d . . . . .
C00I C 0.3138(9) 0.7050(4) 0.1509(5) 0.067(2) Uani 1 1 d . . . . .
H00I H 0.283704 0.744259 0.133996 0.080 Uiso 1 1 calc R . . . .
C00J C 0.3198(7) 0.6797(4) 0.2062(5) 0.056(2) Uani 1 1 d . . . . .
C00K C 0.3965(8) 0.5888(4) 0.2013(5) 0.056(2) Uani 1 1 d . . . . .
C00L C 0.0613(9) 0.6165(4) 0.3031(5) 0.063(2) Uani 1 1 d . . . . .
H00L H 0.147724 0.630293 0.340914 0.075 Uiso 1 1 calc R . . . .
C00M C 0.0881(7) 0.5631(4) 0.0941(5) 0.059(2) Uani 1 1 d . . . . .
H00M H 0.139480 0.528341 0.111862 0.071 Uiso 1 1 calc R . . . .
C00N C 0.6278(7) 0.6959(4) 0.3726(5) 0.063(2) Uani 1 1 d . . . . .
C00O C 0.5568(9) 0.4213(4) 0.4048(6) 0.073(3) Uani 1 1 d . . . . .
H00O H 0.591309 0.399472 0.448491 0.088 Uiso 1 1 calc R . . . .
C00P C 0.0292(8) 0.5829(4) 0.2434(5) 0.058(2) Uani 1 1 d . . . . .
C00Q C 0.6401(8) 0.6845(4) 0.4968(5) 0.064(2) Uani 1 1 d . . . . .
C00R C -0.0084(9) 0.6426(5) 0.1114(6) 0.072(3) Uani 1 1 d . . . . .
H00R H -0.021715 0.662077 0.140984 0.086 Uiso 1 1 calc R . . . .
O00S O 0.1499(8) 0.8214(5) 0.0228(5) 0.113(3) Uani 1 1 d . . . . .
H00S H 0.176600 0.803971 0.004423 0.170 Uiso 1 1 calc GR . . . .
C00T C 0.4382(9) 0.4945(4) 0.1677(6) 0.067(2) Uani 1 1 d . . . . .
C00U C 0.3539(10) 0.6702(4) 0.1211(6) 0.077(3) Uani 1 1 d . . . . .
H00U H 0.349907 0.685976 0.082810 0.093 Uiso 1 1 calc R . . . .
C00V C 0.1912(9) 0.8152(5) 0.1775(6) 0.076(3) Uani 1 1 d . . . . .
H00V H 0.202647 0.812874 0.142594 0.092 Uiso 1 1 calc R . . . .
C00W C 0.5068(7) 0.4770(4) 0.3935(5) 0.061(2) Uani 1 1 d . . . . .
H00W H 0.505105 0.491991 0.429960 0.073 Uiso 1 1 calc R . . . .
C00X C 0.3277(9) 0.4697(4) 0.1012(6) 0.073(3) Uani 1 1 d . . . . .
H00X H 0.247459 0.471732 0.089631 0.088 Uiso 1 1 calc R . . . .
C00Y C 0.1561(8) 0.8251(4) 0.2843(6) 0.071(3) Uani 1 1 d . . . . .
H00Y H 0.146274 0.828031 0.319882 0.085 Uiso 1 1 calc R . . . .
C00Z C 0.2059(8) 0.4466(4) 0.2911(6) 0.067(2) Uani 1 1 d . . . . .
H00Z H 0.267116 0.466220 0.337768 0.081 Uiso 1 1 calc R . . . .
C010 C -0.0330(10) 0.6304(5) 0.3082(7) 0.084(3) Uani 1 1 d . . . . .
H010 H -0.009257 0.653058 0.349097 0.101 Uiso 1 1 calc R . . . .
C011 C 0.0333(10) 0.4502(5) 0.1559(6) 0.082(3) Uani 1 1 d . . . . .
H011 H -0.023210 0.472100 0.110562 0.098 Uiso 1 1 calc R . . . .
C012 C 0.5583(9) 0.4884(5) 0.1875(6) 0.079(3) Uani 1 1 d . . . . .
H012 H 0.634585 0.503628 0.233905 0.095 Uiso 1 1 calc R . . . .
C013 C 0.5100(11) 0.4324(5) 0.2880(6) 0.081(3) Uani 1 1 d . . . . .
H013 H 0.508780 0.416960 0.250606 0.097 Uiso 1 1 calc R . . . .
C014 C 0.5559(11) 0.3978(5) 0.3507(6) 0.081(3) Uani 1 1 d . . . . .
H014 H 0.585853 0.358679 0.355855 0.097 Uiso 1 1 calc R . . . .
C015 C 0.7683(10) 0.5599(5) 0.5324(6) 0.082(3) Uani 1 1 d . . . . .
H015 H 0.743643 0.578748 0.556740 0.098 Uiso 1 1 calc R . . . .
O1 O 0.4477(10) 0.4091(5) 0.0149(6) 0.138(4) Uani 1 1 d . . . . .
C017 C 0.3996(10) 0.6127(4) 0.1468(6) 0.070(3) Uani 1 1 d . . . . .
H017 H 0.431823 0.590070 0.128831 0.084 Uiso 1 1 calc R . . . .
C018 C 0.8363(11) 0.5003(5) 0.4611(8) 0.095(4) Uani 1 1 d . . . . .
H018 H 0.856704 0.479633 0.435573 0.114 Uiso 1 1 calc R . . . .
C019 C 0.5534(9) 0.7030(4) 0.5046(6) 0.071(3) Uani 1 1 d . . . . .
H019 H 0.465854 0.690190 0.469200 0.085 Uiso 1 1 calc R . . . .
C01A C 0.7728(9) 0.7012(4) 0.5521(5) 0.074(3) Uani 1 1 d . . . . .
H01A H 0.833626 0.688165 0.548403 0.089 Uiso 1 1 calc R . . . .
C01B C 0.0368(9) 0.5875(5) 0.0253(5) 0.071(3) Uani 1 1 d . . . . .
H01B H 0.051504 0.568911 -0.003996 0.085 Uiso 1 1 calc R . . . .
C01C C 0.1035(12) 0.3564(5) 0.2205(8) 0.085(3) Uani 1 1 d . . . . .
H01C H 0.098310 0.314543 0.219345 0.103 Uiso 1 1 calc R . . . .
C01D C 0.7525(8) 0.5507(5) 0.4259(6) 0.076(3) Uani 1 1 d . . . . .
H01D H 0.719190 0.563129 0.377999 0.091 Uiso 1 1 calc R . . . .
C01E C 0.1939(10) 0.3848(5) 0.2892(7) 0.083(3) Uani 1 1 d . . . . .
H01E H 0.246944 0.362609 0.334438 0.100 Uiso 1 1 calc R . . . .
C01F C -0.0611(10) 0.6666(5) 0.0415(6) 0.085(3) Uani 1 1 d . . . . .
H01F H -0.113344 0.701162 0.022940 0.102 Uiso 1 1 calc R . . . .
C01G C 0.5937(11) 0.7551(5) 0.3712(6) 0.082(3) Uani 1 1 d . . . . .
H01G H 0.558464 0.764873 0.393112 0.099 Uiso 1 1 calc R . . . .
C01H C 0.1341(10) 0.8660(5) 0.1818(6) 0.083(3) Uani 1 1 d . . . . .
H01H H 0.106789 0.897957 0.148319 0.100 Uiso 1 1 calc R . . . .
C01I C -0.1606(10) 0.6106(5) 0.2527(7) 0.088(3) Uani 1 1 d . . . . .
H01I H -0.223734 0.619473 0.256046 0.106 Uiso 1 1 calc R . . . .
C01J C 0.8129(12) 0.7372(5) 0.6121(6) 0.092(4) Uani 1 1 d . . . . .
H01J H 0.901490 0.748124 0.649480 0.110 Uiso 1 1 calc R . . . .
C01K C 0.7235(13) 0.7570(5) 0.6175(7) 0.099(4) Uani 1 1 d . . . . .
H01K H 0.751326 0.782018 0.657764 0.119 Uiso 1 1 calc R . . . .
C01L C 0.1171(9) 0.8706(5) 0.2328(6) 0.079(3) Uani 1 1 d . . . . .
H01L H 0.078217 0.905122 0.232833 0.095 Uiso 1 1 calc R . . . .
C01M C 0.0213(12) 0.3874(6) 0.1542(7) 0.089(3) Uani 1 1 d . . . . .
H01M H -0.042357 0.367337 0.108187 0.107 Uiso 1 1 calc R . . . .
C01N C 0.8523(10) 0.5113(5) 0.5669(7) 0.091(4) Uani 1 1 d . . . . .
H01N H 0.885493 0.498516 0.614686 0.110 Uiso 1 1 calc R . . . .
C01O C 0.8882(11) 0.4811(5) 0.5312(8) 0.101(4) Uani 1 1 d . . . . .
H01O H 0.946312 0.448570 0.554773 0.121 Uiso 1 1 calc R . . . .
C01P C 0.5652(11) 0.4586(6) 0.1365(7) 0.093(4) Uani 1 1 d . . . . .
H01P H 0.646303 0.453521 0.149491 0.111 Uiso 1 1 calc R . . . .
C01Q C -0.0362(10) 0.6396(5) 0.0000(6) 0.085(3) Uani 1 1 d . . . . .
H01Q H -0.069246 0.656593 -0.046055 0.102 Uiso 1 1 calc R . . . .
C01R C 0.5922(11) 0.7400(5) 0.5632(6) 0.085(3) Uani 1 1 d . . . . .
H01R H 0.531047 0.753470 0.566371 0.102 Uiso 1 1 calc R . . . .
C01S C 0.3332(12) 0.4427(6) 0.0523(6) 0.091(3) Uani 1 1 d . . . . .
H01S H 0.255867 0.426931 0.006860 0.109 Uiso 1 1 calc R . . . .
C01T C 0.6116(13) 0.8001(6) 0.3377(7) 0.101(4) Uani 1 1 d . . . . .
H01T H 0.591860 0.839916 0.339242 0.121 Uiso 1 1 calc R . . . .
C01U C 0.4499(13) 0.4373(6) 0.0671(7) 0.092(3) Uani 1 1 d . . . . .
C01V C 0.6566(10) 0.7867(6) 0.3033(7) 0.094(4) Uani 1 1 d . . . . .
H01V H 0.668195 0.817041 0.280723 0.113 Uiso 1 1 calc R . . . .
C01W C -0.1015(9) 0.5636(5) 0.1874(6) 0.081(3) Uani 1 1 d . . . . .
H01W H -0.126535 0.540939 0.146049 0.097 Uiso 1 1 calc R . . . .
C01X C 0.6704(13) 0.6851(6) 0.3359(9) 0.114(5) Uani 1 1 d . . . . .
H01X H 0.691051 0.645597 0.333732 0.137 Uiso 1 1 calc R . . . .
C01Y C -0.1942(10) 0.5781(6) 0.1931(8) 0.093(4) Uani 1 1 d . . . . .
H01Y H -0.281246 0.565125 0.155262 0.112 Uiso 1 1 calc R . . . .
C01Z C 0.6851(13) 0.7299(6) 0.3012(9) 0.119(5) Uani 1 1 d . . . . .
H01Z H 0.714984 0.720266 0.276289 0.143 Uiso 1 1 calc R . . . .
C020 C 0.0157(13) 0.8104(8) -0.0221(9) 0.145(6) Uani 1 1 d . . . . .
H02D H -0.011924 0.779863 -0.059248 0.218 Uiso 1 1 calc GR . . . .
H02E H -0.033061 0.846806 -0.047854 0.218 Uiso 1 1 calc GR . . . .
H02F H -0.000757 0.796823 0.009838 0.218 Uiso 1 1 calc GR . . . .
C021 C 0.5724(17) 0.3979(8) 0.0307(8) 0.161(8) Uani 1 1 d . . . . .
H02A H 0.551577 0.388143 -0.016237 0.242 Uiso 1 1 calc GR . . . .
H02B H 0.619426 0.364853 0.065921 0.242 Uiso 1 1 calc GR . . . .
H02C H 0.626727 0.433413 0.052648 0.242 Uiso 1 1 calc GR . . . .

loop_
_atom_site_aniso_label
_atom_site_aniso_U_11
_atom_site_aniso_U_22
_atom_site_aniso_U_33
_atom_site_aniso_U_23
_atom_site_aniso_U_13
_atom_site_aniso_U_12
Ru1 0.0451(3) 0.0590(4) 0.0518(4) -0.0002(3) 0.0360(3) -0.0004(3)
P1 0.0447(9) 0.0610(12) 0.0558(13) -0.0002(10) 0.0333(10) -0.0009(9)
Cl1 0.0673(12) 0.0729(13) 0.0659(13) 0.0013(11) 0.0503(11) 0.0031(10)
P2 0.0480(10) 0.0632(13) 0.0579(13) -0.0002(10) 0.0393(10) -0.0020(9)
Cl2 0.111(2) 0.113(2) 0.104(2) -0.0163(17) 0.0853(19) -0.0069(17)
N3 0.040(3) 0.056(4) 0.045(4) 0.004(3) 0.031(3) 0.001(3)
N2 0.047(3) 0.062(4) 0.057(4) -0.003(3) 0.038(3) -0.002(3)
N1 0.053(3) 0.069(5) 0.059(4) -0.009(4) 0.042(3) -0.005(3)
N5 0.041(3) 0.062(4) 0.055(4) 0.000(3) 0.034(3) 0.002(3)
N4 0.061(4) 0.065(4) 0.064(5) 0.007(4) 0.048(4) 0.007(3)
C00B 0.038(4) 0.065(5) 0.058(5) 0.004(4) 0.032(4) 0.000(3)
C1 0.044(4) 0.064(5) 0.040(4) 0.003(4) 0.028(3) -0.007(3)
C00D 0.054(4) 0.062(5) 0.071(6) -0.007(4) 0.048(4) -0.007(4)
C00E 0.047(4) 0.047(4) 0.071(6) 0.002(4) 0.038(4) -0.001(3)
C00F 0.044(4) 0.076(6) 0.067(6) -0.001(5) 0.034(4) -0.002(4)
C00G 0.044(4) 0.062(5) 0.072(6) -0.002(4) 0.040(4) -0.003(4)
C00H 0.057(4) 0.054(5) 0.070(6) -0.002(4) 0.044(4) 0.003(4)
C00I 0.080(6) 0.064(6) 0.078(6) 0.006(5) 0.061(5) 0.003(5)
C00J 0.043(4) 0.071(6) 0.050(5) 0.002(4) 0.030(4) -0.006(4)
C00K 0.055(4) 0.070(5) 0.055(5) 0.002(4) 0.042(4) -0.003(4)
C00L 0.067(5) 0.075(6) 0.070(6) -0.003(5) 0.055(5) -0.007(4)
C00M 0.047(4) 0.075(6) 0.061(5) 0.000(4) 0.038(4) 0.000(4)
C00N 0.041(4) 0.065(5) 0.072(6) 0.009(5) 0.034(4) -0.002(4)
C00O 0.065(5) 0.071(6) 0.068(6) -0.001(5) 0.038(5) 0.005(5)
C00P 0.060(5) 0.074(6) 0.062(5) -0.001(4) 0.050(4) -0.001(4)
C00Q 0.058(5) 0.067(6) 0.051(5) 0.002(4) 0.030(4) 0.000(4)
C00R 0.067(5) 0.081(7) 0.067(6) 0.001(5) 0.045(5) 0.006(5)
O00S 0.107(6) 0.145(9) 0.099(7) -0.003(5) 0.074(6) -0.010(6)
C00T 0.072(5) 0.076(6) 0.080(7) 0.008(5) 0.062(5) 0.010(5)
C00U 0.108(7) 0.074(6) 0.089(7) 0.013(5) 0.082(7) 0.017(6)
C00V 0.077(6) 0.080(7) 0.086(7) 0.002(6) 0.060(6) -0.004(5)
C00W 0.050(4) 0.065(5) 0.069(6) 0.002(4) 0.040(4) 0.011(4)
C00X 0.057(5) 0.085(7) 0.083(7) -0.004(5) 0.049(5) -0.001(5)
C00Y 0.062(5) 0.068(6) 0.077(7) -0.008(5) 0.045(5) 0.000(5)
C00Z 0.054(4) 0.074(6) 0.076(6) 0.008(5) 0.044(5) -0.002(4)
C010 0.083(6) 0.094(8) 0.103(8) 0.009(6) 0.073(7) 0.003(6)
C011 0.083(6) 0.076(7) 0.086(8) -0.006(6) 0.057(6) -0.023(6)
C012 0.069(5) 0.105(8) 0.082(7) 0.002(6) 0.058(6) 0.009(5)
C013 0.105(7) 0.083(7) 0.077(7) 0.004(6) 0.070(7) 0.018(6)
C014 0.101(8) 0.069(6) 0.079(7) -0.001(5) 0.063(7) 0.006(6)
C015 0.081(6) 0.081(7) 0.094(8) 0.012(6) 0.063(6) 0.007(6)
O1 0.144(8) 0.172(10) 0.112(8) -0.025(6) 0.091(7) 0.039(7)
C017 0.100(7) 0.066(6) 0.090(7) 0.007(5) 0.083(6) 0.012(5)
C018 0.092(7) 0.086(8) 0.135(11) 0.026(7) 0.088(8) 0.022(6)
C019 0.067(5) 0.062(6) 0.080(7) -0.005(5) 0.047(5) 0.005(5)
C01A 0.062(5) 0.072(6) 0.053(6) 0.003(5) 0.024(5) -0.012(5)
C01B 0.073(6) 0.085(7) 0.061(6) 0.000(5) 0.047(5) 0.002(5)
C01C 0.107(8) 0.063(6) 0.120(10) -0.011(7) 0.090(8) -0.012(6)
C01D 0.062(5) 0.081(7) 0.089(7) 0.002(6) 0.052(5) 0.009(5)
C01E 0.076(6) 0.077(7) 0.113(10) 0.016(7) 0.069(7) 0.005(6)
C01F 0.077(6) 0.095(8) 0.072(7) 0.012(6) 0.045(6) 0.023(6)
C01G 0.101(7) 0.078(7) 0.073(7) 0.015(5) 0.060(6) 0.013(6)
C01H 0.093(7) 0.065(6) 0.098(8) 0.025(6) 0.066(7) 0.021(5)
C01I 0.084(7) 0.095(8) 0.122(10) -0.005(7) 0.084(7) 0.009(6)
C01J 0.085(7) 0.081(8) 0.066(7) -0.003(6) 0.032(6) -0.023(6)
C01K 0.119(10) 0.063(6) 0.075(8) -0.021(5) 0.047(8) -0.009(7)
C01L 0.068(5) 0.075(7) 0.100(8) 0.013(6) 0.059(6) 0.019(5)
C01M 0.111(9) 0.095(8) 0.098(9) -0.030(7) 0.085(8) -0.032(7)
C01N 0.069(6) 0.080(7) 0.086(8) 0.012(6) 0.035(6) 0.008(6)
C01O 0.076(7) 0.080(8) 0.134(12) 0.037(8) 0.065(8) 0.027(6)
C01P 0.081(6) 0.126(10) 0.100(9) -0.002(7) 0.073(7) 0.022(7)
C01Q 0.075(6) 0.106(9) 0.068(7) 0.018(6) 0.045(6) 0.012(6)
C01R 0.093(7) 0.069(6) 0.076(7) -0.009(5) 0.049(6) 0.014(6)
C01S 0.100(8) 0.107(9) 0.076(7) -0.014(6) 0.063(7) 0.004(7)
C01T 0.123(10) 0.072(7) 0.104(10) 0.000(6) 0.075(9) -0.014(7)
C01U 0.116(9) 0.091(8) 0.093(9) 0.000(6) 0.080(8) 0.021(7)
C01V 0.078(6) 0.082(8) 0.118(10) 0.023(7) 0.064(7) -0.007(6)
C01W 0.062(5) 0.117(9) 0.073(7) -0.024(6) 0.049(5) -0.022(6)
C01X 0.158(11) 0.091(9) 0.188(14) 0.048(9) 0.155(12) 0.036(8)
C01Y 0.069(6) 0.111(9) 0.120(10) -0.006(8) 0.071(7) -0.010(6)
C01Z 0.145(11) 0.108(11) 0.184(15) 0.039(10) 0.143(12) 0.026(9)
C020 0.103(9) 0.213(19) 0.139(13) 0.002(12) 0.089(10) -0.016(11)
C021 0.175(16) 0.23(2) 0.103(12) 0.023(12) 0.101(12) 0.070(14)

loop_
_atom_type_symbol
_atom_type_description
_atom_type_scat_dispersion_real
_atom_type_scat_dispersion_imag
_atom_type_scat_source
C C 0.0181 0.0091 'International Tables Vol C Tables 4.2.6.8 and 6.1.1.4'
H H 0.0000 0.0000 'International Tables Vol C Tables 4.2.6.8 and 6.1.1.4'
N N 0.0311 0.0180 'International Tables Vol C Tables 4.2.6.8 and 6.1.1.4'
O O 0.0492 0.0322 'International Tables Vol C Tables 4.2.6.8 and 6.1.1.4'
P P 0.2955 0.4335 'International Tables Vol C Tables 4.2.6.8 and 6.1.1.4'
Cl Cl 0.3639 0.7018 'International Tables Vol C Tables 4.2.6.8 and 6.1.1.4'
Ru Ru 0.0552 3.2960 'International Tables Vol C Tables 4.2.6.8 and 6.1.1.4'

loop_
_exptl_crystal_face_index_h
_exptl_crystal_face_index_k
_exptl_crystal_face_index_l
_exptl_crystal_face_perp_dist
2 -12 -8 0.0810
-6 8 3 0.1112
3 -1 6 0.1404
-6 11 9 0.1052
-1 6 11 0.1209
-8 -3 14 0.0856
8 0 -15 0.0880
2 1 -2 0.0641
0 0 1 0.1266
-1 -4 -9 0.1592
6 -9 -3 0.1426
-4 10 11 0.1105
6 -10 -6 0.1256
-8 -5 10 0.0814
1 -6 -11 0.1344

loop_
_geom_angle_atom_site_label_1
_geom_angle_atom_site_label_2
_geom_angle_atom_site_label_3
_geom_angle
_geom_angle_site_symmetry_1
_geom_angle_site_symmetry_3
_geom_angle_publ_flag
P1 Ru1 Cl1 88.28(8) . . ?
P1 Ru1 P2 175.83(8) . . ?
P2 Ru1 Cl1 88.43(8) . . ?
N3 Ru1 P1 91.07(17) . . ?
N3 Ru1 Cl1 178.27(19) . . ?
N3 Ru1 P2 92.14(17) . . ?
N3 Ru1 N5 89.3(3) . . ?
N5 Ru1 P1 89.07(17) . . ?
N5 Ru1 Cl1 92.29(19) . . ?
N5 Ru1 P2 93.63(17) . . ?
C1 Ru1 P1 89.8(2) . . ?
C1 Ru1 Cl1 97.2(2) . . ?
C1 Ru1 P2 88.1(2) . . ?
C1 Ru1 N3 81.2(3) . . ?
C1 Ru1 N5 170.4(3) . . ?
C00G P1 Ru1 113.0(3) . . ?
C00G P1 C00N 108.0(4) . . ?
C00G P1 C00Q 101.8(4) . . ?
C00N P1 Ru1 112.4(3) . . ?
C00N P1 C00Q 98.9(4) . . ?
C00Q P1 Ru1 121.2(3) . . ?
C00B P2 Ru1 110.2(2) . . ?
C00B P2 C00D 104.6(4) . . ?
C00B P2 C00P 100.4(4) . . ?
C00D P2 Ru1 117.6(3) . . ?
C00D P2 C00P 100.4(4) . . ?
C00P P2 Ru1 121.3(3) . . ?
C00J N3 Ru1 114.9(5) . . ?
C00K N3 Ru1 129.5(6) . . ?
C00K N3 C00J 115.5(7) . . ?
C1 N2 C00F 110.1(7) . . ?
C00J N2 C1 119.0(7) . . ?
C00J N2 C00F 130.9(8) . . ?
C1 N1 C00E 112.3(7) . . ?
C00H N5 Ru1 124.8(6) . . ?
C00H N5 C00W 116.7(7) . . ?
C00W N5 Ru1 118.5(6) . . ?
C00H N4 C00K 130.8(7) . . ?
C00H N4 C00T 115.3(7) . . ?
C00K N4 C00T 113.8(7) . . ?
C00M C00B P2 120.0(6) . . ?
C00M C00B C00R 118.9(9) . . ?
C00R C00B P2 120.3(7) . . ?
N2 C1 Ru1 112.6(6) . . ?
N1 C1 Ru1 143.1(6) . . ?
N1 C1 N2 104.3(7) . . ?
C00Z C00D P2 116.0(7) . . ?
C011 C00D P2 125.1(8) . . ?
C011 C00D C00Z 118.7(9) . . ?
N1 C00E C00Y 128.1(9) . . ?
C00F C00E N1 108.5(7) . . ?
C00F C00E C00Y 123.4(9) . . ?
C00E C00F N2 104.8(8) . . ?
C00E C00F C00V 120.2(9) . . ?
C00V C00F N2 134.9(9) . . ?
C015 C00G P1 118.3(7) . . ?
C01D C00G P1 123.2(8) . . ?
C01D C00G C015 117.3(9) . . ?
N5 C00H N4 122.7(8) . . ?
N5 C00H C013 121.4(9) . . ?
C013 C00H N4 115.9(8) . . ?
C00J C00I C00U 117.3(9) . . ?
N2 C00J N3 112.3(7) . . ?
C00I C00J N3 124.6(8) . . ?
C00I C00J N2 123.1(8) . . ?
N3 C00K N4 121.0(7) . . ?
N3 C00K C017 122.9(8) . . ?
C017 C00K N4 116.1(8) . . ?
C00P C00L C010 121.3(9) . . ?
C01B C00M C00B 120.7(9) . . ?
C01G C00N P1 116.5(8) . . ?
C01X C00N P1 127.3(9) . . ?
C01X C00N C01G 115.7(10) . . ?
C00W C00O C014 118.6(10) . . ?
C00L C00P P2 123.4(6) . . ?
C00L C00P C01W 117.9(8) . . ?
C01W C00P P2 118.8(7) . . ?
C019 C00Q P1 123.5(7) . . ?
C019 C00Q C01A 119.2(9) . . ?
C01A C00Q P1 117.3(8) . . ?
C01F C00R C00B 120.0(10) . . ?
C00X C00T N4 120.5(8) . . ?
C00X C00T C012 119.9(9) . . ?
C012 C00T N4 119.6(9) . . ?
C017 C00U C00I 121.1(9) . . ?
C00F C00V C01H 116.2(10) . . ?
C00O C00W N5 124.5(9) . . ?
C01S C00X C00T 120.9(9) . . ?
C01L C00Y C00E 115.7(10) . . ?
C01E C00Z C00D 120.4(10) . . ?
C01I C010 C00L 119.9(11) . . ?
C00D C011 C01M 120.7(11) . . ?
C00T C012 C01P 119.3(10) . . ?
C014 C013 C00H 119.0(10) . . ?
C00O C014 C013 119.5(10) . . ?
C01N C015 C00G 121.6(11) . . ?
C01U O1 C021 120.9(11) . . ?
C00U C017 C00K 118.1(8) . . ?
C01O C018 C01D 121.7(12) . . ?
C01R C019 C00Q 121.7(10) . . ?
C01J C01A C00Q 119.3(11) . . ?
C01Q C01B C00M 119.7(10) . . ?
C01M C01C C01E 121.8(11) . . ?
C00G C01D C018 120.4(11) . . ?
C01C C01E C00Z 119.4(11) . . ?
C01Q C01F C00R 119.8(10) . . ?
C00N C01G C01T 120.9(12) . . ?
C01L C01H C00V 122.9(10) . . ?
C01Y C01I C010 119.5(9) . . ?
C01K C01J C01A 120.6(10) . . ?
C01J C01K C01R 120.1(11) . . ?
C01H C01L C00Y 121.5(10) . . ?
C01C C01M C011 118.9(11) . . ?
C015 C01N C01O 120.7(12) . . ?
C018 C01O C01N 118.1(11) . . ?
C01U C01P C012 119.2(9) . . ?
C01F C01Q C01B 120.9(11) . . ?
C019 C01R C01K 119.1(11) . . ?
C00X C01S C01U 122.1(11) . . ?
C01V C01T C01G 120.5(12) . . ?
O1 C01U C01P 123.0(11) . . ?
O1 C01U C01S 118.7(12) . . ?
C01S C01U C01P 118.3(10) . . ?
C01Z C01V C01T 119.7(12) . . ?
C01Y C01W C00P 120.0(10) . . ?
C00N C01X C01Z 122.9(12) . . ?
C01I C01Y C01W 121.4(10) . . ?
C01V C01Z C01X 120.2(13) . . ?

loop_
_geom_bond_atom_site_label_1
_geom_bond_atom_site_label_2
_geom_bond_distance
_geom_bond_site_symmetry_2
_geom_bond_publ_flag
Ru1 P1 2.384(2) . ?
Ru1 Cl1 2.413(2) . ?
Ru1 P2 2.391(2) . ?
Ru1 N3 2.029(6) . ?
Ru1 N5 2.162(6) . ?
Ru1 C1 1.964(8) . ?
P1 C00G 1.830(9) . ?
P1 C00N 1.848(9) . ?
P1 C00Q 1.854(10) . ?
P2 C00B 1.830(9) . ?
P2 C00D 1.839(9) . ?
P2 C00P 1.850(8) . ?
N3 C00J 1.390(10) . ?
N3 C00K 1.335(10) . ?
N2 C1 1.413(10) . ?
N2 C00F 1.419(11) . ?
N2 C00J 1.386(10) . ?
N1 C1 1.339(10) . ?
N1 C00E 1.378(10) . ?
N5 C00H 1.328(11) . ?
N5 C00W 1.382(11) . ?
N4 C00H 1.418(11) . ?
N4 C00K 1.427(11) . ?
N4 C00T 1.473(11) . ?
C00B C00M 1.382(11) . ?
C00B C00R 1.388(12) . ?
C00D C00Z 1.391(12) . ?
C00D C011 1.368(12) . ?
C00E C00F 1.374(13) . ?
C00E C00Y 1.406(12) . ?
C00F C00V 1.391(13) . ?
C00G C015 1.394(13) . ?
C00G C01D 1.376(13) . ?
C00H C013 1.418(12) . ?
C00I C00J 1.364(12) . ?
C00I C00U 1.371(12) . ?
C00K C017 1.408(11) . ?
C00L C00P 1.376(12) . ?
C00L C010 1.393(11) . ?
C00M C01B 1.371(12) . ?
C00N C01G 1.385(13) . ?
C00N C01X 1.339(14) . ?
C00O C00W 1.347(12) . ?
C00O C014 1.363(14) . ?
C00P C01W 1.393(12) . ?
C00Q C019 1.367(12) . ?
C00Q C01A 1.393(12) . ?
C00R C01F 1.384(14) . ?
O00S C020 1.386(14) . ?
C00T C00X 1.364(13) . ?
C00T C012 1.369(12) . ?
C00U C017 1.370(12) . ?
C00V C01H 1.408(13) . ?
C00X C01S 1.339(14) . ?
C00Y C01L 1.380(13) . ?
C00Z C01E 1.377(13) . ?
C010 C01I 1.369(14) . ?
C011 C01M 1.400(14) . ?
C012 C01P 1.424(14) . ?
C013 C014 1.385(14) . ?
C015 C01N 1.371(14) . ?
O1 C01U 1.358(13) . ?
O1 C021 1.490(17) . ?
C018 C01D 1.402(13) . ?
C018 C01O 1.355(16) . ?
C019 C01R 1.366(13) . ?
C01A C01J 1.375(15) . ?
C01B C01Q 1.371(14) . ?
C01C C01E 1.363(15) . ?
C01C C01M 1.348(15) . ?
C01F C01Q 1.362(15) . ?
C01G C01T 1.388(15) . ?
C01H C01L 1.364(14) . ?
C01I C01Y 1.353(16) . ?
C01J C01K 1.370(17) . ?
C01K C01R 1.382(15) . ?
C01N C01O 1.389(17) . ?
C01P C01U 1.385(15) . ?
C01S C01U 1.379(15) . ?
C01T C01V 1.329(17) . ?
C01V C01Z 1.328(16) . ?
C01W C01Y 1.389(13) . ?
C01X C01Z 1.380(15) . ?

loop_
_exptl_oxdiff_crystal_face_indexfrac_h
_exptl_oxdiff_crystal_face_indexfrac_k
_exptl_oxdiff_crystal_face_indexfrac_l
_exptl_oxdiff_crystal_face_x
_exptl_oxdiff_crystal_face_y
_exptl_oxdiff_crystal_face_z
1.9593 -11.8274 -8.1988 -0.8877 -0.0699 0.4551
-6.3233 8.0225 2.5859 -0.0603 -0.0056 -0.9982
3.4565 -1.0085 6.4021 0.6941 0.2873 0.6601
-5.6969 10.5586 8.8989 0.5238 0.2180 -0.8234
-0.9819 6.2652 11.2530 0.9237 0.3831 -0.0097
-7.7736 -2.9671 13.7295 0.0244 0.9352 -0.3533
7.9551 -0.0318 -15.0060 -0.2271 -0.9065 0.4573
2.0017 0.9951 -2.0115 0.1031 -0.1717 0.1310
0.0060 0.0016 0.9951 0.0652 0.0498 0.0330
-1.4873 -4.4833 -8.8783 -0.9203 -0.2733 -0.2798
6.2709 -8.5144 -2.9654 0.0083 0.0034 1.0000
-4.1712 9.8430 11.0909 0.7767 0.3216 -0.5415
6.3029 -9.8615 -5.7895 -0.2334 -0.0959 0.9676
-8.3317 -4.5758 10.0914 -0.3375 0.8149 -0.4713
1.0529 -6.3617 -11.2856 -0.9235 -0.3830 0.0211
